data_1554910
loop_
_publ_author_name
'Wang, Jian'
'Cai, Panyuan'
'He, Yimiao'
'Liu, Yuan'
'Zhong, Ling'
'Ding, Shumin'
'Shang, Yongjia'

_publ_section_title
;
 Tuneable access to isoquinolines via a transition-metal-free
 C(sp3)--C(sp3) bond cleavage rearrangement reaction
;
_journal_issue 14
_journal_name_full 'Organic Chemistry Frontiers'
_journal_page_first 2430
_journal_paper_doi 10.1039/C9QO00427K
_journal_volume 6
_journal_year 2019
_chemical_formula_sum 'C30 H21 N O2'
_chemical_formula_weight 427.48
_space_group_crystal_system monoclinic
_space_group_IT_number 14
_space_group_name_Hall '-P 2yn'
_space_group_name_H-M_alt 'P 1 21/n 1'
_atom_sites_solution_hydrogens geom
_audit_creation_method SHELXL-2018/1
_audit_update_record
;
2019-03-10 deposited with the CCDC.	2019-05-21 downloaded from the CCDC.
;
_cell_angle_alpha 90
_cell_angle_beta 99.6290(10)
_cell_angle_gamma 90
_cell_formula_units_Z 4
_cell_length_a 10.5982(7)
_cell_length_b 10.2369(7)
_cell_length_c 20.9415(14)
_cell_measurement_reflns_used 9440
_cell_measurement_temperature 293(2)
_cell_measurement_theta_max 27.40
_cell_measurement_theta_min 2.22
_cell_volume 2240.0(3)
_computing_cell_refinement 'Bruker SAINT'
_computing_data_collection 'Bruker APEX2'
_computing_data_reduction 'Bruker SAINT'
_computing_structure_refinement 'SHELXL-2018/1 (Sheldrick, 2018)'
_computing_structure_solution 'SHELXT 2014/4 (Sheldrick, 2014)'
_diffrn_ambient_temperature 293(2)
_diffrn_measured_fraction_theta_full 1.000
_diffrn_measured_fraction_theta_max 0.997
_diffrn_measurement_device_type 'Bruker APEX-II CCD'
_diffrn_measurement_method '\f and \w scans'
_diffrn_radiation_type MoK\a
_diffrn_radiation_wavelength 0.71073
_diffrn_reflns_av_R_equivalents 0.0289
_diffrn_reflns_av_unetI/netI 0.0230
_diffrn_reflns_Laue_measured_fraction_full 1.000
_diffrn_reflns_Laue_measured_fraction_max 0.997
_diffrn_reflns_limit_h_max 13
_diffrn_reflns_limit_h_min -13
_diffrn_reflns_limit_k_max 13
_diffrn_reflns_limit_k_min -13
_diffrn_reflns_limit_l_max 27
_diffrn_reflns_limit_l_min -27
_diffrn_reflns_number 25710
_diffrn_reflns_point_group_measured_fraction_full 1.000
_diffrn_reflns_point_group_measured_fraction_max 0.997
_diffrn_reflns_theta_full 25.242
_diffrn_reflns_theta_max 27.516
_diffrn_reflns_theta_min 1.973
_exptl_absorpt_coefficient_mu 0.079
_exptl_crystal_colour colorless
_exptl_crystal_density_diffrn 1.268
_exptl_crystal_description block
_exptl_crystal_F_000 896
_exptl_crystal_size_max 0.240
_exptl_crystal_size_mid 0.230
_exptl_crystal_size_min 0.210
_refine_diff_density_max 0.130
_refine_diff_density_min -0.210
_refine_diff_density_rms 0.045
_refine_ls_extinction_method none
_refine_ls_goodness_of_fit_ref 1.020
_refine_ls_hydrogen_treatment constr
_refine_ls_matrix_type full
_refine_ls_number_parameters 298
_refine_ls_number_reflns 5139
_refine_ls_number_restraints 0
_refine_ls_restrained_S_all 1.020
_refine_ls_R_factor_all 0.0620
_refine_ls_R_factor_gt 0.0426
_refine_ls_shift/su_max 0.001
_refine_ls_shift/su_mean 0.000
_refine_ls_structure_factor_coef Fsqd
_refine_ls_weighting_details 'w=1/[\s^2^(Fo^2^)+(0.0464P)^2^+0.3897P] where P=(Fo^2^+2Fc^2^)/3'
_refine_ls_weighting_scheme calc
_refine_ls_wR_factor_gt 0.0977
_refine_ls_wR_factor_ref 0.1085
_reflns_Friedel_coverage 0.000
_reflns_number_gt 3779
_reflns_number_total 5139
_reflns_threshold_expression 'I > 2\s(I)'
_cod_data_source_file c9qo00427k2.cif
_cod_data_source_block test_0m_a
_cod_original_sg_symbol_H-M 'P 21/n'
_cod_database_code 1554910
_shelx_shelxl_version_number 2018/1
_shelx_space_group_comment
;
The symmetry employed for this shelxl refinement is uniquely defined
by the following loop, which should always be used as a source of
symmetry information in preference to the above space-group names.
They are only intended as comments.
;
_shelx_estimated_absorpt_t_min 0.981
_shelx_estimated_absorpt_t_max 0.984

loop_
_space_group_symop_operation_xyz
'x, y, z'
'-x+1/2, y+1/2, -z+1/2'
'-x, -y, -z'
'x-1/2, -y-1/2, z-1/2'

loop_
_atom_site_label
_atom_site_type_symbol
_atom_site_fract_x
_atom_site_fract_y
_atom_site_fract_z
_atom_site_U_iso_or_equiv
_atom_site_adp_type
_atom_site_occupancy
_atom_site_site_symmetry_order
_atom_site_calc_flag
_atom_site_refinement_flags_posn
_atom_site_refinement_flags_adp
C1 C 0.17744(14) 0.59394(14) 0.52365(7) 0.0526(3) Uani 1 1 d . .
H1 H 0.239694 0.569008 0.499615 0.063 Uiso 1 1 calc R U
C2 C 0.07031(15) 0.66118(16) 0.49421(7) 0.0635(4) Uani 1 1 d . .
H2 H 0.060384 0.681313 0.450353 0.076 Uiso 1 1 calc R U
C3 C -0.02138(15) 0.69825(15) 0.52964(8) 0.0644(4) Uani 1 1 d . .
H3 H -0.094189 0.741969 0.509494 0.077 Uiso 1 1 calc R U
C4 C -0.00628(14) 0.67113(15) 0.59489(8) 0.0621(4) Uani 1 1 d . .
H4 H -0.067770 0.698489 0.618871 0.075 Uiso 1 1 calc R U
C5 C 0.09999(13) 0.60339(14) 0.62472(7) 0.0509(3) Uani 1 1 d . .
H5 H 0.109746 0.584468 0.668704 0.061 Uiso 1 1 calc R U
C6 C 0.19220(11) 0.56355(12) 0.58910(6) 0.0403(3) Uani 1 1 d . .
C7 C 0.30699(12) 0.48908(12) 0.61823(6) 0.0399(3) Uani 1 1 d . .
C8 C 0.40928(12) 0.39048(13) 0.71554(6) 0.0430(3) Uani 1 1 d . .
C9 C 0.42405(13) 0.26184(13) 0.71110(6) 0.0467(3) Uani 1 1 d . .
H9 H 0.496417 0.229212 0.737582 0.056 Uiso 1 1 calc R U
C10 C 0.34747(13) 0.16267(13) 0.67230(6) 0.0451(3) Uani 1 1 d . .
C11 C 0.22074(13) 0.17761(14) 0.64220(7) 0.0533(3) Uani 1 1 d . .
H11 H 0.179527 0.257050 0.645141 0.064 Uiso 1 1 calc R U
C12 C 0.15575(15) 0.07615(16) 0.60815(8) 0.0625(4) Uani 1 1 d . .
H12 H 0.070910 0.087594 0.588762 0.075 Uiso 1 1 calc R U
C13 C 0.21488(18) -0.04187(16) 0.60249(8) 0.0694(5) Uani 1 1 d . .
H13 H 0.170353 -0.109936 0.579449 0.083 Uiso 1 1 calc R U
C14 C 0.34056(18) -0.05847(16) 0.63121(9) 0.0734(5) Uani 1 1 d . .
H14 H 0.381551 -0.137639 0.627187 0.088 Uiso 1 1 calc R U
C15 C 0.40529(15) 0.04191(14) 0.66579(8) 0.0592(4) Uani 1 1 d . .
H15 H 0.489820 0.029160 0.685374 0.071 Uiso 1 1 calc R U
C16 C 0.49885(12) 0.47656(12) 0.75720(6) 0.0424(3) Uani 1 1 d . .
C17 C 0.48819(13) 0.60946(13) 0.75706(6) 0.0474(3) Uani 1 1 d . .
H17 H 0.418936 0.649899 0.731519 0.057 Uiso 1 1 calc R U
C18 C 0.58271(13) 0.68529(13) 0.79585(6) 0.0461(3) Uani 1 1 d . .
C19 C 0.58052(16) 0.82338(14) 0.79560(7) 0.0596(4) Uani 1 1 d . .
H19 H 0.510386 0.867167 0.772653 0.072 Uiso 1 1 calc R U
C20 C 0.68012(17) 0.89294(15) 0.82865(8) 0.0669(4) Uani 1 1 d . .
H20 H 0.677785 0.983744 0.827648 0.080 Uiso 1 1 calc R U
C21 C 0.78564(16) 0.82913(15) 0.86401(8) 0.0638(4) Uani 1 1 d . .
H21 H 0.854582 0.877519 0.884994 0.077 Uiso 1 1 calc R U
C22 C 0.78807(14) 0.69607(14) 0.86792(7) 0.0551(4) Uani 1 1 d . .
H22 H 0.857672 0.654621 0.892673 0.066 Uiso 1 1 calc R U
C23 C 0.68589(12) 0.62037(13) 0.83476(6) 0.0435(3) Uani 1 1 d . .
C24 C 0.68164(12) 0.48018(12) 0.83579(6) 0.0417(3) Uani 1 1 d . .
C25 C 0.77354(12) 0.39887(13) 0.88044(6) 0.0436(3) Uani 1 1 d . .
C26 C 0.80812(14) 0.42811(16) 0.94592(7) 0.0590(4) Uani 1 1 d . .
H26 H 0.779464 0.504996 0.962340 0.071 Uiso 1 1 calc R U
C27 C 0.88483(16) 0.3434(2) 0.98661(8) 0.0732(5) Uani 1 1 d . .
H27 H 0.906984 0.363453 1.030367 0.088 Uiso 1 1 calc R U
C28 C 0.92884(15) 0.22962(19) 0.96301(9) 0.0728(5) Uani 1 1 d . .
H28 H 0.980749 0.173227 0.990671 0.087 Uiso 1 1 calc R U
C29 C 0.89564(14) 0.19966(15) 0.89825(8) 0.0619(4) Uani 1 1 d . .
H29 H 0.925607 0.123180 0.882056 0.074 Uiso 1 1 calc R U
C30 C 0.81782(12) 0.28322(13) 0.85733(7) 0.0492(3) Uani 1 1 d . .
H30 H 0.794792 0.261805 0.813780 0.059 Uiso 1 1 calc R U
N1 N 0.59391(10) 0.41269(10) 0.79754(5) 0.0426(2) Uani 1 1 d . .
O1 O 0.39448(9) 0.45992(10) 0.59172(5) 0.0559(3) Uani 1 1 d . .
O2 O 0.30258(8) 0.45624(9) 0.68103(4) 0.0462(2) Uani 1 1 d . .

loop_
_atom_site_aniso_label
_atom_site_aniso_U_11
_atom_site_aniso_U_22
_atom_site_aniso_U_33
_atom_site_aniso_U_23
_atom_site_aniso_U_13
_atom_site_aniso_U_12
C1 0.0535(8) 0.0584(9) 0.0435(7) -0.0009(6) 0.0011(6) 0.0053(7)
C2 0.0669(10) 0.0653(10) 0.0513(8) 0.0034(7) -0.0108(7) 0.0079(8)
C3 0.0495(8) 0.0570(9) 0.0792(11) 0.0037(8) -0.0111(8) 0.0077(7)
C4 0.0467(8) 0.0589(9) 0.0814(11) 0.0025(8) 0.0127(7) 0.0097(7)
C5 0.0492(8) 0.0518(8) 0.0516(8) -0.0001(6) 0.0081(6) 0.0043(6)
C6 0.0377(6) 0.0385(6) 0.0421(6) -0.0047(5) -0.0004(5) -0.0025(5)
C7 0.0395(6) 0.0405(6) 0.0377(6) -0.0042(5) 0.0007(5) -0.0036(5)
C8 0.0425(7) 0.0488(7) 0.0359(6) 0.0029(5) 0.0013(5) 0.0029(6)
C9 0.0474(7) 0.0500(8) 0.0398(7) 0.0040(6) -0.0013(5) 0.0006(6)
C10 0.0497(7) 0.0464(7) 0.0385(6) 0.0049(5) 0.0058(5) -0.0039(6)
C11 0.0473(7) 0.0518(8) 0.0603(8) -0.0029(7) 0.0077(6) -0.0033(6)
C12 0.0518(8) 0.0678(10) 0.0657(10) -0.0001(8) 0.0035(7) -0.0150(7)
C13 0.0827(12) 0.0533(9) 0.0693(10) -0.0062(8) 0.0045(9) -0.0220(9)
C14 0.0874(13) 0.0427(8) 0.0872(12) -0.0035(8) 0.0057(10) -0.0004(8)
C15 0.0627(9) 0.0455(8) 0.0657(9) 0.0080(7) -0.0005(7) 0.0010(7)
C16 0.0455(7) 0.0461(7) 0.0348(6) 0.0016(5) 0.0047(5) 0.0018(6)
C17 0.0516(8) 0.0481(8) 0.0405(7) 0.0036(6) 0.0015(6) 0.0066(6)
C18 0.0551(8) 0.0431(7) 0.0409(7) 0.0008(5) 0.0102(6) 0.0014(6)
C19 0.0756(10) 0.0442(8) 0.0585(9) 0.0029(7) 0.0097(8) 0.0059(7)
C20 0.0871(12) 0.0424(8) 0.0729(11) -0.0057(7) 0.0182(9) -0.0072(8)
C21 0.0645(10) 0.0533(9) 0.0748(10) -0.0137(8) 0.0148(8) -0.0132(8)
C22 0.0492(8) 0.0537(8) 0.0618(9) -0.0076(7) 0.0076(7) -0.0039(6)
C23 0.0461(7) 0.0435(7) 0.0418(7) -0.0027(5) 0.0100(5) -0.0016(6)
C24 0.0420(7) 0.0454(7) 0.0376(6) -0.0011(5) 0.0067(5) 0.0001(5)
C25 0.0386(6) 0.0475(7) 0.0433(7) 0.0028(5) 0.0023(5) -0.0037(5)
C26 0.0573(9) 0.0699(10) 0.0472(8) -0.0033(7) 0.0011(7) 0.0014(7)
C27 0.0664(10) 0.1005(14) 0.0467(8) 0.0105(9) -0.0078(7) 0.0008(10)
C28 0.0560(9) 0.0832(12) 0.0742(11) 0.0317(10) -0.0036(8) 0.0068(9)
C29 0.0535(8) 0.0530(9) 0.0777(11) 0.0138(8) 0.0069(8) 0.0052(7)
C30 0.0453(7) 0.0485(8) 0.0527(8) 0.0031(6) 0.0050(6) -0.0017(6)
N1 0.0445(6) 0.0429(6) 0.0385(5) 0.0017(4) 0.0015(4) 0.0007(5)
O1 0.0463(5) 0.0724(7) 0.0500(5) 0.0046(5) 0.0107(4) 0.0116(5)
O2 0.0434(5) 0.0551(6) 0.0386(5) 0.0013(4) 0.0022(4) 0.0072(4)

loop_
_atom_type_symbol
_atom_type_description
_atom_type_scat_dispersion_real
_atom_type_scat_dispersion_imag
_atom_type_scat_source
C C 0.0033 0.0016 'International Tables Vol C Tables 4.2.6.8 and 6.1.1.4'
H H 0.0000 0.0000 'International Tables Vol C Tables 4.2.6.8 and 6.1.1.4'
N N 0.0061 0.0033 'International Tables Vol C Tables 4.2.6.8 and 6.1.1.4'
O O 0.0106 0.0060 'International Tables Vol C Tables 4.2.6.8 and 6.1.1.4'

loop_
_geom_angle_atom_site_label_1
_geom_angle_atom_site_label_2
_geom_angle_atom_site_label_3
_geom_angle
C2 C1 C6 120.04(14)
C2 C1 H1 120.0
C6 C1 H1 120.0
C3 C2 C1 120.02(14)
C3 C2 H2 120.0
C1 C2 H2 120.0
C2 C3 C4 120.39(14)
C2 C3 H3 119.8
C4 C3 H3 119.8
C3 C4 C5 120.07(14)
C3 C4 H4 120.0
C5 C4 H4 120.0
C4 C5 C6 119.98(13)
C4 C5 H5 120.0
C6 C5 H5 120.0
C5 C6 C1 119.47(12)
C5 C6 C7 122.36(12)
C1 C6 C7 118.16(12)
O1 C7 O2 122.67(11)
O1 C7 C6 125.87(11)
O2 C7 C6 111.46(10)
C9 C8 O2 122.08(11)
C9 C8 C16 124.23(12)
O2 C8 C16 113.67(11)
C8 C9 C10 131.77(12)
C8 C9 H9 114.1
C10 C9 H9 114.1
C11 C10 C15 117.29(13)
C11 C10 C9 125.44(13)
C15 C10 C9 117.26(12)
C12 C11 C10 120.80(14)
C12 C11 H11 119.6
C10 C11 H11 119.6
C13 C12 C11 120.76(15)
C13 C12 H12 119.6
C11 C12 H12 119.6
C12 C13 C14 119.48(15)
C12 C13 H13 120.3
C14 C13 H13 120.3
C15 C14 C13 119.96(16)
C15 C14 H14 120.0
C13 C14 H14 120.0
C14 C15 C10 121.69(15)
C14 C15 H15 119.2
C10 C15 H15 119.2
C17 C16 N1 121.99(12)
C17 C16 C8 123.44(12)
N1 C16 C8 114.56(11)
C16 C17 C18 119.75(12)
C16 C17 H17 120.1
C18 C17 H17 120.1
C17 C18 C19 122.55(13)
C17 C18 C23 118.58(12)
C19 C18 C23 118.83(13)
C20 C19 C18 120.66(15)
C20 C19 H19 119.7
C18 C19 H19 119.7
C19 C20 C21 120.58(14)
C19 C20 H20 119.7
C21 C20 H20 119.7
C22 C21 C20 120.29(15)
C22 C21 H21 119.9
C20 C21 H21 119.9
C21 C22 C23 120.78(14)
C21 C22 H22 119.6
C23 C22 H22 119.6
C18 C23 C22 118.64(12)
C18 C23 C24 117.05(11)
C22 C23 C24 124.26(12)
N1 C24 C23 122.40(11)
N1 C24 C25 114.22(11)
C23 C24 C25 123.37(11)
C30 C25 C26 118.54(13)
C30 C25 C24 118.80(12)
C26 C25 C24 122.41(12)
C27 C26 C25 120.26(15)
C27 C26 H26 119.9
C25 C26 H26 119.9
C28 C27 C26 120.63(15)
C28 C27 H27 119.7
C26 C27 H27 119.7
C27 C28 C29 119.71(15)
C27 C28 H28 120.1
C29 C28 H28 120.1
C28 C29 C30 120.02(16)
C28 C29 H29 120.0
C30 C29 H29 120.0
C29 C30 C25 120.84(14)
C29 C30 H30 119.6
C25 C30 H30 119.6
C24 N1 C16 119.80(11)
C7 O2 C8 117.26(9)

loop_
_geom_bond_atom_site_label_1
_geom_bond_atom_site_label_2
_geom_bond_distance
C1 C2 1.382(2)
C1 C6 1.3885(18)
C1 H1 0.9300
C2 C3 1.371(2)
C2 H2 0.9300
C3 C4 1.377(2)
C3 H3 0.9300
C4 C5 1.380(2)
C4 H4 0.9300
C5 C6 1.3862(18)
C5 H5 0.9300
C6 C7 1.4782(17)
C7 O1 1.1955(15)
C7 O2 1.3659(14)
C8 C9 1.3312(18)
C8 O2 1.4074(14)
C8 C16 1.4704(18)
C9 C10 1.4592(18)
C9 H9 0.9300
C10 C11 1.3933(18)
C10 C15 1.397(2)
C11 C12 1.377(2)
C11 H11 0.9300
C12 C13 1.375(2)
C12 H12 0.9300
C13 C14 1.377(2)
C13 H13 0.9300
C14 C15 1.373(2)
C14 H14 0.9300
C15 H15 0.9300
C16 C17 1.3651(18)
C16 N1 1.3680(16)
C17 C18 1.4119(19)
C17 H17 0.9300
C18 C19 1.4138(19)
C18 C23 1.4154(18)
C19 C20 1.362(2)
C19 H19 0.9300
C20 C21 1.396(2)
C20 H20 0.9300
C21 C22 1.365(2)
C21 H21 0.9300
C22 C23 1.4156(18)
C22 H22 0.9300
C23 C24 1.4360(18)
C24 N1 1.3170(16)
C24 C25 1.4869(17)
C25 C30 1.3899(19)
C25 C26 1.3915(19)
C26 C27 1.381(2)
C26 H26 0.9300
C27 C28 1.377(3)
C27 H27 0.9300
C28 C29 1.377(2)
C28 H28 0.9300
C29 C30 1.3819(19)
C29 H29 0.9300
C30 H30 0.9300
